data_7228432
loop_
_publ_author_name
'Martinez-Casado, Francisco Javier Javier'
'Ramos Riesco, Miguel'
'Cheda, Jose A.'
'Redondo Y\'elamos, Mar\'ia Isabel'
'Garrido, Leoncio'
'Fernandez-Martinez, Alejandro'
'Garc\'ia-Barriocanal, Javier'
'da Silva, Ivan'
'Duran-Olivencia, Miguel A.'
'Poulain, Agnieszka'

_publ_section_title
;
 Lead(II) Soaps: Crystal Structures, Polymorphism, Solid and Liquid
 Mesophases
;
_journal_name_full 'Phys. Chem. Chem. Phys.'
_journal_paper_doi 10.1039/C7CP02351K
_journal_year 2017
_chemical_formula_sum 'C20 H38 O4 Pb'
_chemical_formula_weight 549.70
_chemical_name_common 'Lead(II) decanoate, polymorph B'
_chemical_name_systematic ' 'Lead(II) decanoate, polymorph B''
_space_group_IT_number 13
_symmetry_cell_setting monoclinic
_symmetry_space_group_name_Hall '-P 2yc'
_symmetry_space_group_name_H-M 'P 1 2/c 1'
_audit_update_record
;
2016-04-12 deposited with the CCDC.
2017-06-07 downloaded from the CCDC.
;
_cell_angle_alpha 90.00000
_cell_angle_beta 90.272(8)
_cell_angle_gamma 90.00000
_cell_formula_units_Z 4
_cell_length_a 60.021(2)
_cell_length_b 4.9611(2)
_cell_length_c 7.2496(4)
_cell_measurement_reflns_used 4441
_cell_measurement_temperature 298
_cell_measurement_theta_max 60.0
_cell_measurement_theta_min 0.015
_cell_volume 2158.69(16)
_computing_structure_refinement FULLPROF
_diffrn_ambient_temperature 298
_diffrn_detector 'area detector'
_diffrn_detector_area_resol_mean 5.81
_diffrn_detector_type 'Pilatus 100K'
_diffrn_measurement_device_type 'Beamline I711/MAX IV Laboratory'
_diffrn_measurement_method '2\q scan'
_diffrn_radiation_monochromator Si(111)
_diffrn_radiation_wavelength 0.994100
_diffrn_source Synchrotron
_exptl_absorpt_coefficient_mu 4.82
_exptl_absorpt_correction_type cylinder
_exptl_absorpt_process_details muR=0.48
_exptl_crystal_colour colorless
_exptl_crystal_density_diffrn 1.691
_pd_block_diffractogram_id PbC10_22
_pd_instr_location ' ?'
_pd_meas_2theta_range_inc 0.008000
_pd_meas_2theta_range_max 73.99100
_pd_meas_2theta_range_min 0.01500
_pd_meas_number_of_points 0
_pd_meas_scan_method cont
_pd_proc_2theta_range_inc 0.008000
_pd_proc_2theta_range_max 73.9957
_pd_proc_2theta_range_min 0.0197
_pd_proc_ls_background_function 'Interpolation of points'
_pd_proc_ls_pref_orient_corr ' ?'
_pd_proc_ls_profile_function Pseudo-Voigt
_pd_proc_ls_prof_R_factor 6.3646
_pd_proc_ls_prof_wR_expected 2.2045
_pd_proc_ls_prof_wR_factor 9.1302
_pd_proc_wavelength 0.994100
_pd_spec_mounting 'borosilicate capillary'
_pd_spec_mount_mode transmission
_pd_spec_shape cylinder
_refine_ls_goodness_of_fit_all 0.405
_refine_ls_number_parameters 101
_refine_ls_number_reflns 4441
_refine_ls_number_restraints 0
_refine_ls_R_I_factor 6.3563
_cod_data_source_file c7cp02351k2.cif
_cod_data_source_block PbC10_PolymorphB
_cod_depositor_comments
;
The following automatic conversions were performed:

'_symmetry_cell_setting' value 'Monoclinic' changed to 'monoclinic'
according to
/home/data/users/saulius/crontab/automatic-downloads/rss-feeds/RSC/lib/dictionaries/cif_core.dic
dictionary named 'cif_core.dic' version 2.4.2 from 2011-04-26.

Automatic conversion script
Id: cif_fix_values 4973 2017-02-22 13:04:09Z antanas 
;
_cod_original_cell_volume 2158.68(18)
_cod_database_code 7228432
_pd_proc_ls_prof_cr_factor 10.6518
_pd_proc_ls_prof_cwr_factor 13.2652
_pd_proc_ls_prof_cwr_expected 3.2606
_pd_proc_ls_prof_chi2 0.1691
_pd_proc_ls_prof_echi2 0.1643

loop_
_symmetry_equiv_pos_as_xyz
x,y,z
-x,y,-z+1/2
-x,-y,-z
x,-y,z+1/2

loop_
_atom_site_label
_atom_site_fract_x
_atom_site_fract_y
_atom_site_fract_z
_atom_site_U_iso_or_equiv
_atom_site_occupancy
_atom_site_adp_type
_atom_site_type_symbol
Pb01 0.74763 0.76780 0.09690 0.03810 1.00000 Uani Pb
O1 0.76640 0.83900 0.42400 0.04200 1.00000 Uiso O
O2 0.78290 0.53500 0.04600 0.04300 1.00000 Uiso O
C1 0.78370 0.69900 0.45700 0.03100 1.00000 Uiso C
C2 0.80620 0.81100 0.42100 0.05300 1.00000 Uiso C
H2A 0.80590 1.00120 0.45090 0.06300 1.00000 Uiso H
H2B 0.80910 0.79620 0.29020 0.06300 1.00000 Uiso H
C3 0.82660 0.68100 0.52800 0.04900 1.00000 Uiso C
H3A 0.82440 0.69900 0.66020 0.05900 1.00000 Uiso H
H3B 0.82750 0.49070 0.49940 0.05900 1.00000 Uiso H
C4 0.84770 0.81700 0.47300 0.03300 1.00000 Uiso C
H4A 0.84870 0.81910 0.34000 0.04000 1.00000 Uiso H
H4B 0.84750 1.00180 0.51600 0.04000 1.00000 Uiso H
C5 0.86750 0.67800 0.55300 0.03700 1.00000 Uiso C
H5A 0.86720 0.49100 0.51500 0.04500 1.00000 Uiso H
H5B 0.86660 0.68240 0.68630 0.04500 1.00000 Uiso H
C6 0.89010 0.80100 0.49500 0.04600 1.00000 Uiso C
H6A 0.89130 0.78500 0.36180 0.05500 1.00000 Uiso H
H6B 0.88980 0.99120 0.52380 0.05500 1.00000 Uiso H
C7 0.91020 0.68300 0.58000 0.03800 1.00000 Uiso C
H7A 0.91040 0.49160 0.55360 0.04500 1.00000 Uiso H
H7B 0.90930 0.70400 0.71250 0.04500 1.00000 Uiso H
C8 0.93250 0.80900 0.51200 0.04600 1.00000 Uiso C
H8A 0.93300 0.79880 0.37850 0.05500 1.00000 Uiso H
H8B 0.93290 0.99740 0.54620 0.05500 1.00000 Uiso H
C9 0.95270 0.67100 0.59100 0.05000 1.00000 Uiso C
H9A 0.95290 0.48530 0.55190 0.06000 1.00000 Uiso H
H9B 0.95210 0.67480 0.72500 0.06000 1.00000 Uiso H
C10 0.97450 0.81800 0.52500 0.05000 1.00000 Uiso C
H10A 0.98740 0.72940 0.57590 0.07500 1.00000 Uiso H
H10B 0.97420 1.00130 0.56500 0.07500 1.00000 Uiso H
H10C 0.97510 0.81180 0.39260 0.07500 1.00000 Uiso H
O3 0.73330 0.37200 0.27200 0.05400 1.00000 Uiso O
O4 0.71570 0.01500 0.33100 0.05700 1.00000 Uiso O
C11 0.71490 0.25700 0.25600 0.03800 1.00000 Uiso C
C12 0.69550 0.34300 0.15200 0.03300 1.00000 Uiso C
H12A 0.69830 0.31000 0.02230 0.03900 1.00000 Uiso H
H12B 0.69390 0.53550 0.16710 0.03900 1.00000 Uiso H
C13 0.67270 0.20900 0.20100 0.03600 1.00000 Uiso C
H13A 0.67340 0.01990 0.16940 0.04300 1.00000 Uiso H
H13B 0.67050 0.22220 0.33270 0.04300 1.00000 Uiso H
C14 0.65260 0.33000 0.10400 0.03900 1.00000 Uiso C
H14A 0.65170 0.52010 0.13300 0.04700 1.00000 Uiso H
H14B 0.65420 0.31190 -0.02820 0.04700 1.00000 Uiso H
C15 0.63160 0.19200 0.16500 0.04200 1.00000 Uiso C
H15A 0.63010 0.20760 0.29730 0.05000 1.00000 Uiso H
H15B 0.63240 0.00240 0.13410 0.05000 1.00000 Uiso H
C16 0.61030 0.32200 0.06600 0.04700 1.00000 Uiso C
H16A 0.60960 0.51290 0.09090 0.05700 1.00000 Uiso H
H16B 0.61100 0.29590 -0.06660 0.05700 1.00000 Uiso H
C17 0.58940 0.17900 0.14500 0.04000 1.00000 Uiso C
H17A 0.58980 -0.01140 0.11550 0.04800 1.00000 Uiso H
H17B 0.58890 0.19900 0.27750 0.04800 1.00000 Uiso H
C18 0.56860 0.31200 0.05400 0.05400 1.00000 Uiso C
H18A 0.56930 0.29150 -0.07870 0.06500 1.00000 Uiso H
H18B 0.56860 0.50260 0.08190 0.06500 1.00000 Uiso H
C19 0.54620 0.18000 0.12700 0.06000 1.00000 Uiso C
H19A 0.54660 -0.01170 0.10550 0.07200 1.00000 Uiso H
H19B 0.54520 0.20890 0.25930 0.07200 1.00000 Uiso H
C20 0.52610 0.29000 0.03600 0.08000 1.00000 Uiso C
H20A 0.51290 0.21130 0.08440 0.12000 1.00000 Uiso H
H20B 0.52690 0.26230 -0.09440 0.12000 1.00000 Uiso H
H20C 0.52560 0.48440 0.05830 0.12000 1.00000 Uiso H

loop_
_atom_site_aniso_label
_atom_site_aniso_U_11
_atom_site_aniso_U_22
_atom_site_aniso_U_33
_atom_site_aniso_U_12
_atom_site_aniso_U_13
_atom_site_aniso_U_23
_atom_site_aniso_type_symbol
Pb01 0.03468 0.04385 0.03576 -0.00106 -0.00176 -0.00089 Pb

loop_
_atom_type_symbol
_atom_type_scat_Cromer_Mann_a1
_atom_type_scat_Cromer_Mann_b1
_atom_type_scat_Cromer_Mann_a2
_atom_type_scat_Cromer_Mann_b2
_atom_type_scat_Cromer_Mann_a3
_atom_type_scat_Cromer_Mann_b3
_atom_type_scat_Cromer_Mann_a4
_atom_type_scat_Cromer_Mann_b4
_atom_type_scat_Cromer_Mann_c
_atom_type_scat_dispersion_real
_atom_type_scat_dispersion_imag
_atom_type_scat_source
pb 31.06170 0.69020 13.06370 2.35760 18.44200 8.61800 5.96960 47.25790 13.41180 -8.48100 4.23100 International_Tables_for_Crystallography_Vol.C(1991)_Tables_6.1.1.4_and_6.1.1.5
o 3.04850 13.27710 2.28680 5.70110 1.54630 0.32390 0.86700 32.90890 0.25080 0.00800 0.00600 International_Tables_for_Crystallography_Vol.C(1991)_Tables_6.1.1.4_and_6.1.1.5
c 2.31000 20.84390 1.02000 10.20750 1.58860 0.56870 0.86500 51.65120 0.21560 0.00200 0.00200 International_Tables_for_Crystallography_Vol.C(1991)_Tables_6.1.1.4_and_6.1.1.5
h 0.49300 10.51090 0.32291 26.12570 0.14019 3.14236 0.04081 57.79970 0.00304 0.00000 0.00000 International_Tables_for_Crystallography_Vol.C(1991)_Tables_6.1.1.4_and_6.1.1.5

loop_
_geom_angle_atom_site_label_1
_geom_angle_atom_site_label_2
_geom_angle_atom_site_label_3
_geom_angle
_geom_angle_site_symmetry_1
_geom_angle_site_symmetry_3
O1 Pb01 O1 98.59799 1_555 4_574
O1 Pb01 O2 80.36729 1_555 1_555
O1 Pb01 O3 78.18021 1_555 1_555
O1 Pb01 O3 170.58900 1_555 4_564
O1 Pb01 O4 72.10182 1_555 1_565
O1 Pb01 O2 84.45147 4_574 1_555
O1 Pb01 O3 174.29161 4_574 1_555
O1 Pb01 O3 84.53950 4_574 4_564
O1 Pb01 O4 105.12215 4_574 1_565
O2 Pb01 O3 90.33513 1_555 1_555
O2 Pb01 O3 91.16068 1_555 4_564
O2 Pb01 O4 151.83188 1_555 1_565
O3 Pb01 O3 97.92138 1_555 4_564
O3 Pb01 O4 78.50577 1_555 1_565
O3 Pb01 O4 115.78642 4_564 1_565
Pb01 O1 Pb01 110.57692 1_555 4_575
Pb01 O1 O2 114.93861 1_555 4_565
Pb01 O1 C1 116.10502 1_555 1_555
Pb01 O1 C2 113.90186 1_555 1_555
Pb01 O1 O2 128.07094 4_575 4_565
Pb01 O1 C1 132.82913 4_575 1_555
Pb01 O1 C2 119.10542 4_575 1_555
O2 O1 C2 61.60600 4_565 1_555
Pb01 O2 O1 93.91489 1_555 4_564
Pb01 O2 C1 121.33077 1_555 4_564
Pb01 O2 C2 154.78215 1_555 4_564
Pb01 O2 C3 171.22838 1_555 4_564
O1 O2 C2 61.52563 4_564 4_564
O1 O2 C3 94.28722 4_564 4_564
C1 O2 C3 67.18316 4_564 4_564
O1 C1 O2 122.49973 1_555 4_565
O1 C1 C2 120.35875 1_555 1_555
O1 C1 C3 148.78596 1_555 1_555
O2 C1 C2 116.56631 4_565 1_555
O2 C1 C3 84.99527 4_565 1_555
O1 C2 O2 56.86838 1_555 4_565
O1 C2 C3 142.06516 1_555 1_555
O1 C2 C4 170.03079 1_555 1_555
O2 C2 C3 88.52617 4_565 1_555
O2 C2 C4 122.06727 4_565 1_555
C1 C2 C3 117.60206 1_555 1_555
C1 C2 C4 151.43491 1_555 1_555
O2 C3 C2 57.55406 4_565 1_555
O2 C3 C4 165.91626 4_565 1_555
O2 C3 C5 156.42999 4_565 1_555
C1 C3 C4 139.98241 1_555 1_555
C1 C3 C5 172.73160 1_555 1_555
C2 C3 C4 109.90556 1_555 1_555
C2 C3 C5 143.83157 1_555 1_555
C2 C4 C5 147.13864 1_555 1_555
C2 C4 C6 174.40508 1_555 1_555
C3 C4 C5 111.32169 1_555 1_555
C3 C4 C6 144.86635 1_555 1_555
C3 C5 C6 148.54800 1_555 1_555
C3 C5 C7 179.08914 1_555 1_555
C4 C5 C6 114.23768 1_555 1_555
C4 C5 C7 144.98738 1_555 1_555
C4 C6 C7 148.57883 1_555 1_555
C4 C6 C8 177.20293 1_555 1_555
C5 C6 C7 116.53568 1_555 1_555
C5 C6 C8 150.42844 1_555 1_555
C5 C7 C8 146.83586 1_555 1_555
C5 C7 C9 176.80428 1_555 1_555
C6 C7 C8 114.25902 1_555 1_555
C6 C7 C9 146.98680 1_555 1_555
C6 C8 C9 144.58344 1_555 1_555
C6 C8 C10 179.35593 1_555 1_555
C7 C8 C9 112.88643 1_555 1_555
C7 C8 C10 148.69431 1_555 1_555
C7 C9 C10 144.25108 1_555 1_555
C8 C9 C10 110.07082 1_555 1_555
Pb01 O3 Pb01 123.93698 1_555 4_565
Pb01 O3 O4 160.00824 1_555 1_555
Pb01 O3 C11 128.31221 1_555 1_555
Pb01 O3 C12 100.84039 1_555 1_555
Pb01 O3 O4 75.86012 4_565 1_555
Pb01 O3 C11 104.55145 4_565 1_555
Pb01 O3 C12 127.82348 4_565 1_555
O4 O3 C12 63.56618 1_555 1_555
Pb01 O4 O3 84.34258 1_545 1_555
Pb01 O4 C11 99.78006 1_545 1_555
Pb01 O4 C12 108.00616 1_545 1_555
O3 O4 C12 64.77364 1_555 1_555
O3 C11 O4 110.32862 1_555 1_555
O3 C11 C12 128.50563 1_555 1_555
O3 C11 C13 157.92537 1_555 1_555
O4 C11 C12 120.68991 1_555 1_555
O4 C11 C13 90.77505 1_555 1_555
O3 C12 O4 51.66019 1_555 1_555
O3 C12 C13 139.49268 1_555 1_555
O3 C12 C14 166.55482 1_555 1_555
O4 C12 C13 91.67641 1_555 1_555
O4 C12 C14 123.52058 1_555 1_555
C11 C12 C13 117.30534 1_555 1_555
C11 C12 C14 148.91205 1_555 1_555
C11 C13 C14 144.59537 1_555 1_555
C11 C13 C15 175.55768 1_555 1_555
C12 C13 C14 114.91419 1_555 1_555
C12 C13 C15 149.46953 1_555 1_555
C12 C14 C15 143.53322 1_555 1_555
C12 C14 C16 178.40382 1_555 1_555
C13 C14 C15 110.45873 1_555 1_555
C13 C14 C16 146.30853 1_555 1_555
C13 C15 C16 145.69211 1_555 1_555
C13 C15 C17 177.19301 1_555 1_555
C14 C15 C16 110.73804 1_555 1_555
C14 C15 C17 146.43576 1_555 1_555
C14 C16 C17 140.53313 1_555 1_555
C14 C16 C18 175.78899 1_555 1_555
C15 C16 C17 107.20091 1_555 1_555
C15 C16 C18 143.54904 1_555 1_555
C15 C17 C18 144.30841 1_555 1_555
C15 C17 C19 178.38432 1_555 1_555
C16 C17 C18 107.32473 1_555 1_555
C16 C17 C19 142.09903 1_555 1_555
C16 C18 C19 147.55244 1_555 1_555
C16 C18 C20 178.38699 1_555 1_555
C17 C18 C19 111.25764 1_555 1_555
C17 C18 C20 143.32629 1_555 1_555
C17 C19 C20 146.81737 1_555 1_555
C18 C19 C20 112.93919 1_555 1_555

loop_
_geom_bond_atom_site_label_1
_geom_bond_atom_site_label_2
_geom_bond_distance
_geom_bond_site_symmetry_2
Pb01 O1 2.64423 1_555
Pb01 O1 2.58050 4_574
Pb01 O2 2.44108 1_555
Pb01 O3 2.49344 1_555
Pb01 O3 2.59798 4_564
Pb01 O4 2.84393 1_565
O1 Pb01 2.64423 1_555
O1 Pb01 2.58050 4_575
O1 O2 2.27978 4_565
O1 C1 1.27101 1_555
O1 C2 2.39307 1_555
O2 Pb01 2.44108 1_555
O2 O1 2.27978 4_564
O2 C1 1.32913 4_564
O2 C2 2.39489 4_564
O2 C3 2.83695 4_564
C1 O1 1.27101 1_555
C1 O2 1.32913 4_565
C1 C2 1.48457 1_555
C1 C3 2.62496 1_555
C2 O1 2.39307 1_555
C2 O2 2.39489 4_565
C2 C1 1.48457 1_555
C2 C3 1.58363 1_555
C2 C4 2.51764 1_555
C3 O2 2.83695 4_565
C3 C1 2.62496 1_555
C3 C2 1.58363 1_555
C3 C4 1.49094 1_555
C3 C5 2.46073 1_555
C4 C2 2.51764 1_555
C4 C3 1.49094 1_555
C4 C5 1.48919 1_555
C4 C6 2.55035 1_555
C5 C3 2.46073 1_555
C5 C4 1.48919 1_555
C5 C6 1.54744 1_555
C5 C7 2.56954 1_555
C6 C4 2.55035 1_555
C6 C5 1.54744 1_555
C6 C7 1.47337 1_555
C6 C8 2.54759 1_555
C7 C5 2.56954 1_555
C7 C6 1.47337 1_555
C7 C8 1.55933 1_555
C7 C9 2.55245 1_555
C8 C6 2.54759 1_555
C8 C7 1.55933 1_555
C8 C9 1.50337 1_555
C8 C10 2.52259 1_555
C9 C7 2.55245 1_555
C9 C8 1.50337 1_555
C9 C10 1.57442 1_555
C10 C8 2.52259 1_555
C10 C9 1.57442 1_555
O3 Pb01 2.49344 1_555
O3 Pb01 2.59798 4_565
O3 O4 2.10712 1_555
O3 C11 1.24796 1_555
O3 C12 2.43027 1_555
O4 Pb01 2.84393 1_545
O4 O3 2.10712 1_555
O4 C11 1.31874 1_555
O4 C12 2.40560 1_555
C11 O3 1.24796 1_555
C11 O4 1.31874 1_555
C11 C12 1.44844 1_555
C11 C13 2.57324 1_555
C12 O3 2.43027 1_555
C12 O4 2.40560 1_555
C12 C11 1.44844 1_555
C12 C13 1.56380 1_555
C12 C14 2.59747 1_555
C13 C11 2.57324 1_555
C13 C12 1.56380 1_555
C13 C14 1.51732 1_555
C13 C15 2.48083 1_555
C14 C12 2.59747 1_555
C14 C13 1.51732 1_555
C14 C15 1.50276 1_555
C14 C16 2.55279 1_555
C15 C13 2.48083 1_555
C15 C14 1.50276 1_555
C15 C16 1.59899 1_555
C15 C17 2.53716 1_555
C16 C14 2.55279 1_555
C16 C15 1.59899 1_555
C16 C17 1.55297 1_555
C16 C18 2.50446 1_555
C17 C15 2.53716 1_555
C17 C16 1.55297 1_555
C17 C18 1.55607 1_555
C17 C19 2.59557 1_555
C18 C16 2.50446 1_555
C18 C17 1.55607 1_555
C18 C19 1.58848 1_555
C18 C20 2.55594 1_555
C19 C17 2.59557 1_555
C19 C18 1.58848 1_555
C19 C20 1.47680 1_555
C20 C18 2.55594 1_555
C20 C19 1.47680 1_555
